data_1513256
loop_
_publ_author_name
'Zhao, Yunfeng'
'Mu, Xiaoyue'
'Bao, Chunxiao'
'Fan, Yan'
'Zhang, Jingying'
'Wang, Yue'

_publ_section_title
;
 Alkyl Chain Length Dependent Morphology and Emission Properties of the
 Organic Micromaterials Based on Fluorinated Quinacridone Derivatives
;
_journal_issue 5
_journal_name_full Langmuir
_journal_page_first 3264
_journal_page_last 3270
_journal_paper_doi 10.1021/la804182d
_journal_volume 25
_journal_year 2009
_chemical_formula_sum 'C28 H26 F2 N2 O2'
_chemical_formula_weight 460.51
_chemical_name_systematic
; 
 ? 
;
_space_group_IT_number 14
_symmetry_cell_setting monoclinic
_symmetry_space_group_name_Hall '-P 2yn'
_symmetry_space_group_name_H-M 'P 1 21/n 1'
_atom_sites_solution_hydrogens geom
_atom_sites_solution_primary direct
_atom_sites_solution_secondary difmap
_audit_creation_method SHELXL-97
_cell_angle_alpha 90.00
_cell_angle_beta 99.39(3)
_cell_angle_gamma 90.00
_cell_formula_units_Z 2
_cell_length_a 5.0366(10)
_cell_length_b 19.092(4)
_cell_length_c 11.454(2)
_cell_measurement_reflns_used 7191
_cell_measurement_temperature 293(2)
_cell_measurement_theta_max 27.54
_cell_measurement_theta_min 3.61
_cell_volume 1086.6(4)
_computing_cell_refinement PROCESS-AUTO
_computing_data_collection PROCESS-AUTO
_computing_data_reduction PROCESS-AUTO
_computing_molecular_graphics 'SHELXL-97 (Sheldrick, 1997)'
_computing_publication_material 'SHELXL-97 (Sheldrick, 1997)'
_computing_structure_refinement 'SHELXL-97 (Sheldrick, 1997)'
_computing_structure_solution 'SHELXS-97 (Sheldrick, 1990)'
_diffrn_ambient_temperature 293(2)
_diffrn_detector_area_resol_mean none
_diffrn_measured_fraction_theta_full 0.986
_diffrn_measured_fraction_theta_max 0.986
_diffrn_measurement_device_type 'Omega scan'
_diffrn_measurement_method 10.0
_diffrn_radiation_monochromator graphite
_diffrn_radiation_source 'fine-focus sealed tube'
_diffrn_radiation_type MoK\a
_diffrn_radiation_wavelength 0.71073
_diffrn_reflns_av_R_equivalents 0.0433
_diffrn_reflns_av_sigmaI/netI 0.0365
_diffrn_reflns_limit_h_max 6
_diffrn_reflns_limit_h_min -6
_diffrn_reflns_limit_k_max 24
_diffrn_reflns_limit_k_min -24
_diffrn_reflns_limit_l_max 13
_diffrn_reflns_limit_l_min -14
_diffrn_reflns_number 10247
_diffrn_reflns_theta_full 27.47
_diffrn_reflns_theta_max 27.47
_diffrn_reflns_theta_min 3.61
_diffrn_standards_decay_% none
_diffrn_standards_interval_count none
_diffrn_standards_interval_time none
_diffrn_standards_number none
_exptl_absorpt_coefficient_mu 0.100
_exptl_absorpt_correction_T_max 0.9865
_exptl_absorpt_correction_T_min 0.9752
_exptl_absorpt_correction_type multi-scan
_exptl_absorpt_process_details
;   
Higash,T(1995) Progrom for Absorption Correcttion.
Rigaku Corporation,Tokyo,Japan. 
;
_exptl_crystal_colour red
_exptl_crystal_density_diffrn 1.407
_exptl_crystal_density_meas ?
_exptl_crystal_density_method 'not measured'
_exptl_crystal_description block
_exptl_crystal_F_000 484
_exptl_crystal_size_max 0.25
_exptl_crystal_size_mid 0.18
_exptl_crystal_size_min 0.14
_refine_diff_density_max 0.212
_refine_diff_density_min -0.183
_refine_diff_density_rms 0.036
_refine_ls_extinction_method none
_refine_ls_goodness_of_fit_ref 1.017
_refine_ls_hydrogen_treatment riding
_refine_ls_matrix_type full
_refine_ls_number_parameters 155
_refine_ls_number_reflns 2467
_refine_ls_number_restraints 0
_refine_ls_restrained_S_all 1.017
_refine_ls_R_factor_all 0.0761
_refine_ls_R_factor_gt 0.0453
_refine_ls_shift/su_max 0.000
_refine_ls_shift/su_mean 0.000
_refine_ls_structure_factor_coef Fsqd
_refine_ls_weighting_details 'calc w=1/[\s^2^(Fo^2^)+(0.0591P)^2^+0.1040P] where P=(Fo^2^+2Fc^2^)/3'
_refine_ls_weighting_scheme calc
_refine_ls_wR_factor_gt 0.1101
_refine_ls_wR_factor_ref 0.1208
_reflns_number_gt 1607
_reflns_number_total 2467
_reflns_threshold_expression >2sigma(I)
_cod_data_source_file la804182dsup1.cif
_cod_data_source_block C4-DFQA
_cod_depositor_comments
;
The following automatic conversions were performed:

'_symmetry_cell_setting' value 'Monoclinic' changed to 'monoclinic'
according to /home/saulius/struct/CIF-dictionaries/cif_core.dic
dictionary named 'cif_core.dic' version 2.4.2 from 2011-04-26.

Automatic conversion script
Id: cif_fix_values 1891 2012-01-12 08:04:46Z andrius 

The following automatic conversions were performed:

'_exptl_crystal_density_meas' value 'none' was changed to '?' - the
value is perceived as not measured.

Automatic conversion script
Id: cif_fix_values 3008 2015-01-20 13:52:24Z robertas 
;
_cod_original_cell_volume 1086.7(4)
_cod_original_sg_symbol_H-M 'P2(1)/n  '
_cod_database_code 1513256

loop_
_symmetry_equiv_pos_as_xyz
'x, y, z'
'-x+1/2, y+1/2, -z+1/2'
'-x, -y, -z'
'x-1/2, -y-1/2, z-1/2'

loop_
_atom_site_label
_atom_site_type_symbol
_atom_site_fract_x
_atom_site_fract_y
_atom_site_fract_z
_atom_site_U_iso_or_equiv
_atom_site_adp_type
_atom_site_occupancy
_atom_site_symmetry_multiplicity
_atom_site_calc_flag
_atom_site_refinement_flags
C1 C 0.4956(3) 0.12630(8) 0.07961(14) 0.0335(4) Uani 1 1 d .
C2 C 0.3443(3) 0.16813(10) 0.14704(16) 0.0424(4) Uani 1 1 d .
H2 H 0.3723 0.1639 0.2290 0.051 Uiso 1 1 calc R
C3 C 0.1566(4) 0.21483(10) 0.09245(17) 0.0471(5) Uani 1 1 d .
H3 H 0.0571 0.2420 0.1371 0.056 Uiso 1 1 calc R
C4 C 0.1168(3) 0.22122(9) -0.02919(17) 0.0428(4) Uani 1 1 d .
C5 C 0.2674(3) 0.18553(9) -0.09722(15) 0.0388(4) Uani 1 1 d .
H5 H 0.2426 0.1926 -0.1786 0.047 Uiso 1 1 calc R
C6 C 0.4618(3) 0.13758(9) -0.04320(15) 0.0343(4) Uani 1 1 d .
C7 C 0.6226(3) 0.09930(9) -0.11799(14) 0.0354(4) Uani 1 1 d .
C8 C 0.8152(3) 0.04879(9) -0.05525(14) 0.0325(4) Uani 1 1 d .
C9 C 0.9766(3) 0.01087(9) -0.12044(14) 0.0346(4) Uani 1 1 d .
H9 H 0.9581 0.0184 -0.2016 0.042 Uiso 1 1 calc R
C10 C 0.8352(3) 0.03803(8) 0.06812(14) 0.0317(4) Uani 1 1 d .
C11 C 0.6708(3) 0.05705(9) 0.25862(14) 0.0358(4) Uani 1 1 d .
H11A H 0.7107 0.0075 0.2689 0.043 Uiso 1 1 calc R
H11B H 0.4911 0.0646 0.2763 0.043 Uiso 1 1 calc R
C12 C 0.8700(3) 0.09805(10) 0.34764(14) 0.0389(4) Uani 1 1 d .
H12A H 1.0514 0.0825 0.3431 0.047 Uiso 1 1 calc R
H12B H 0.8578 0.1474 0.3275 0.047 Uiso 1 1 calc R
C13 C 0.8156(3) 0.08832(10) 0.47322(14) 0.0409(4) Uani 1 1 d .
H13A H 0.8073 0.0386 0.4898 0.049 Uiso 1 1 calc R
H13B H 0.6416 0.1085 0.4794 0.049 Uiso 1 1 calc R
C14 C 1.0284(4) 0.12192(12) 0.56558(16) 0.0533(5) Uani 1 1 d .
H14A H 1.1969 0.0982 0.5669 0.080 Uiso 1 1 calc R
H14B H 0.9745 0.1184 0.6420 0.080 Uiso 1 1 calc R
H14C H 1.0481 0.1704 0.5462 0.080 Uiso 1 1 calc R
F1 F -0.0776(2) 0.26625(6) -0.08173(11) 0.0597(3) Uani 1 1 d .
N1 N 0.6722(2) 0.07560(8) 0.13376(11) 0.0346(3) Uani 1 1 d .
O1 O 0.5976(2) 0.10875(7) -0.22541(11) 0.0511(4) Uani 1 1 d .

loop_
_atom_site_aniso_label
_atom_site_aniso_U_11
_atom_site_aniso_U_22
_atom_site_aniso_U_33
_atom_site_aniso_U_23
_atom_site_aniso_U_13
_atom_site_aniso_U_12
C1 0.0320(8) 0.0339(9) 0.0352(9) -0.0034(7) 0.0076(6) -0.0053(7)
C2 0.0461(10) 0.0441(11) 0.0395(10) -0.0025(8) 0.0143(8) 0.0014(8)
C3 0.0495(10) 0.0429(11) 0.0530(12) -0.0017(9) 0.0206(8) 0.0061(8)
C4 0.0409(9) 0.0361(10) 0.0522(12) 0.0043(8) 0.0101(8) 0.0034(7)
C5 0.0420(9) 0.0361(10) 0.0382(10) 0.0019(8) 0.0065(7) -0.0023(7)
C6 0.0325(8) 0.0337(9) 0.0368(9) -0.0027(7) 0.0059(6) -0.0068(7)
C7 0.0343(8) 0.0411(10) 0.0304(9) -0.0029(7) 0.0040(6) -0.0050(7)
C8 0.0303(8) 0.0363(9) 0.0309(9) -0.0038(7) 0.0052(6) -0.0067(6)
C9 0.0349(8) 0.0418(10) 0.0269(8) -0.0038(7) 0.0042(6) -0.0067(7)
C10 0.0308(8) 0.0350(9) 0.0294(9) -0.0062(7) 0.0058(6) -0.0069(6)
C11 0.0364(8) 0.0417(10) 0.0313(9) -0.0001(7) 0.0114(6) -0.0010(7)
C12 0.0372(9) 0.0488(11) 0.0319(9) -0.0015(8) 0.0095(7) -0.0014(8)
C13 0.0436(9) 0.0469(11) 0.0335(10) 0.0012(8) 0.0105(7) 0.0030(8)
C14 0.0611(11) 0.0677(14) 0.0310(10) -0.0025(9) 0.0071(8) 0.0001(10)
F1 0.0631(7) 0.0525(7) 0.0655(8) 0.0124(6) 0.0161(6) 0.0217(5)
N1 0.0335(7) 0.0421(8) 0.0291(7) -0.0020(6) 0.0074(5) -0.0005(6)
O1 0.0553(7) 0.0666(9) 0.0310(7) 0.0018(6) 0.0065(5) 0.0139(6)

loop_
_atom_type_symbol
_atom_type_description
_atom_type_scat_dispersion_real
_atom_type_scat_dispersion_imag
_atom_type_scat_source
C C 0.0033 0.0016 'International Tables Vol C Tables 4.2.6.8 and 6.1.1.4'
H H 0.0000 0.0000 'International Tables Vol C Tables 4.2.6.8 and 6.1.1.4'
N N 0.0061 0.0033 'International Tables Vol C Tables 4.2.6.8 and 6.1.1.4'
O O 0.0106 0.0060 'International Tables Vol C Tables 4.2.6.8 and 6.1.1.4'
F F 0.0171 0.0103 'International Tables Vol C Tables 4.2.6.8 and 6.1.1.4'

loop_
_geom_angle_atom_site_label_1
_geom_angle_atom_site_label_2
_geom_angle_atom_site_label_3
_geom_angle
_geom_angle_site_symmetry_1
_geom_angle_site_symmetry_3
N1 C1 C6 121.16(14) . .
N1 C1 C2 120.74(15) . .
C6 C1 C2 118.10(15) . .
C3 C2 C1 120.61(17) . .
C2 C3 C4 119.52(16) . .
C5 C4 F1 119.38(16) . .
C5 C4 C3 122.19(16) . .
F1 C4 C3 118.41(16) . .
C4 C5 C6 119.22(16) . .
C1 C6 C5 120.10(15) . .
C1 C6 C7 121.33(15) . .
C5 C6 C7 118.56(15) . .
O1 C7 C6 122.36(15) . .
O1 C7 C8 122.51(15) . .
C6 C7 C8 115.13(14) . .
C9 C8 C10 120.48(15) . .
C9 C8 C7 118.37(15) . .
C10 C8 C7 121.15(14) . .
C8 C9 C10 122.20(15) . 3_755
C9 C10 N1 122.01(14) 3_755 .
C9 C10 C8 117.32(14) 3_755 .
N1 C10 C8 120.67(14) . .
N1 C11 C12 114.75(13) . .
C13 C12 C11 111.69(13) . .
C12 C13 C14 113.07(14) . .
C1 N1 C10 120.41(13) . .
C1 N1 C11 119.75(13) . .
C10 N1 C11 119.62(13) . .

loop_
_geom_bond_atom_site_label_1
_geom_bond_atom_site_label_2
_geom_bond_distance
_geom_bond_site_symmetry_2
C1 N1 1.390(2) .
C1 C6 1.406(2) .
C1 C2 1.417(2) .
C2 C3 1.374(2) .
C3 C4 1.380(3) .
C4 C5 1.357(2) .
C4 F1 1.3668(19) .
C5 C6 1.408(2) .
C6 C7 1.466(2) .
C7 O1 1.230(2) .
C7 C8 1.470(2) .
C8 C9 1.393(2) .
C8 C10 1.415(2) .
C9 C10 1.395(2) 3_755
C10 C9 1.395(2) 3_755
C10 N1 1.398(2) .
C11 N1 1.474(2) .
C11 C12 1.525(2) .
C12 C13 1.519(2) .
C13 C14 1.520(2) .

loop_
_geom_hbond_atom_site_label_D
_geom_hbond_atom_site_label_H
_geom_hbond_atom_site_label_A
_geom_hbond_distance_DH
_geom_hbond_distance_HA
_geom_hbond_distance_DA
_geom_hbond_angle_DHA
_geom_hbond_site_symmetry_A
C2 H2 F1 0.93 2.52 3.313(2) 143.1 4_666
C11 H11A O1 0.97 2.71 3.439(2) 132.5 3_655
C14 H14B O1 0.96 2.62 3.492(2) 150.6 1_556
